data_4345133
loop_
_publ_author_name
'Evans, Hayden A.'
'Labram, John G.'
'Smock, Sara R.'
'Wu, Guang'
'Chabinyc, Michael L.'
'Seshadri, Ram'
'Wudl, Fred'

_publ_section_title
;
 Mono- and Mixed-Valence Tetrathiafulvalene Semiconductors (TTF)BiI4 and
 (TTF)4BiI6 with 1D and 0D Bismuth-Iodide Networks.
;
_journal_issue 1
_journal_name_full 'Inorganic chemistry'
_journal_page_first 395
_journal_page_last 401
_journal_paper_doi 10.1021/acs.inorgchem.6b02287
_journal_volume 56
_journal_year 2017
_chemical_formula_sum 'C6 H4 Bi I4 S4'
_chemical_formula_weight 920.91
_space_group_crystal_system monoclinic
_space_group_IT_number 9
_space_group_name_Hall 'C -2yc'
_space_group_name_H-M_alt 'C 1 c 1'
_symmetry_space_group_name_Hall 'C -2yc'
_symmetry_space_group_name_H-M 'C 1 c 1'
_atom_sites_solution_hydrogens geom
_audit_creation_method SHELXL-2014/7
_cell_angle_alpha 90
_cell_angle_beta 104.535(2)
_cell_angle_gamma 90
_cell_formula_units_Z 8
_cell_length_a 7.6774(9)
_cell_length_b 31.819(4)
_cell_length_c 14.1598(16)
_cell_measurement_reflns_used 4071
_cell_measurement_temperature 296(2)
_cell_measurement_theta_max 29.5
_cell_measurement_theta_min 1.1
_cell_volume 3348.3(7)
_computing_structure_refinement 'SHELXL-2014/7 (Sheldrick, 2014)'
_diffrn_ambient_temperature 296(2)
_diffrn_measured_fraction_theta_full 1.000
_diffrn_measured_fraction_theta_max 1.000
_diffrn_measurement_device_type 'Bruker Kappa Apex II'
_diffrn_measurement_method 'Omega scan'
_diffrn_radiation_type MoK\a
_diffrn_radiation_wavelength 0.71073
_diffrn_reflns_av_R_equivalents 0.0470
_diffrn_reflns_av_unetI/netI 0.0507
_diffrn_reflns_Laue_measured_fraction_full 1.000
_diffrn_reflns_Laue_measured_fraction_max 1.000
_diffrn_reflns_limit_h_max 10
_diffrn_reflns_limit_h_min -10
_diffrn_reflns_limit_k_max 42
_diffrn_reflns_limit_k_min -42
_diffrn_reflns_limit_l_max 18
_diffrn_reflns_limit_l_min -18
_diffrn_reflns_number 22352
_diffrn_reflns_point_group_measured_fraction_full 1.000
_diffrn_reflns_point_group_measured_fraction_max 1.000
_diffrn_reflns_theta_full 25.242
_diffrn_reflns_theta_max 28.292
_diffrn_reflns_theta_min 1.280
_exptl_absorpt_coefficient_mu 18.378
_exptl_absorpt_correction_T_max 0.3457
_exptl_absorpt_correction_T_min 0.3250
_exptl_absorpt_correction_type multi-scan
_exptl_absorpt_process_details sadabs
_exptl_crystal_colour red
_exptl_crystal_density_diffrn 3.654
_exptl_crystal_description plate
_exptl_crystal_F_000 3192
_exptl_crystal_size_max 0.260
_exptl_crystal_size_mid 0.060
_exptl_crystal_size_min 0.030
_refine_diff_density_max 1.530
_refine_diff_density_min -1.142
_refine_diff_density_rms 0.220
_refine_ls_abs_structure_details
;
 Refined as an inversion twin.
;
_refine_ls_abs_structure_Flack 0.462(5)
_refine_ls_extinction_method none
_refine_ls_goodness_of_fit_ref 1.012
_refine_ls_hydrogen_treatment constr
_refine_ls_matrix_type full
_refine_ls_number_parameters 272
_refine_ls_number_reflns 7334
_refine_ls_number_restraints 2
_refine_ls_restrained_S_all 1.012
_refine_ls_R_factor_all 0.0365
_refine_ls_R_factor_gt 0.0357
_refine_ls_shift/su_max 0.001
_refine_ls_shift/su_mean 0.000
_refine_ls_structure_factor_coef Fsqd
_refine_ls_weighting_details 'w=1/[\s^2^(Fo^2^)+(0.0595P)^2^+13.0812P] where P=(Fo^2^+2Fc^2^)/3'
_refine_ls_weighting_scheme calc
_refine_ls_wR_factor_gt 0.0898
_refine_ls_wR_factor_ref 0.0904
_reflns_Friedel_coverage 0.995
_reflns_Friedel_fraction_full 1.000
_reflns_Friedel_fraction_max 1.000
_reflns_number_gt 7173
_reflns_number_total 7334
_reflns_threshold_expression 'I > 2\s(I)'
_cod_data_source_file ic6b02287_si_002.cif
_cod_data_source_block HAE141_2_0m_a
_cod_database_code 4345133
_shelx_shelxl_version_number 2014/7
_shelx_space_group_comment
;
The symmetry employed for this shelxl refinement is uniquely defined
by the following loop, which should always be used as a source of
symmetry information in preference to the above space-group names.
They are only intended as comments.
;
_shelx_estimated_absorpt_t_min 0.087
_shelx_estimated_absorpt_t_max 0.609

loop_
_space_group_symop_operation_xyz
'x, y, z'
'x, -y, z+1/2'
'x+1/2, y+1/2, z'
'x+1/2, -y+1/2, z+1/2'

loop_
_atom_site_label
_atom_site_type_symbol
_atom_site_fract_x
_atom_site_fract_y
_atom_site_fract_z
_atom_site_U_iso_or_equiv
_atom_site_adp_type
_atom_site_occupancy
_atom_site_site_symmetry_order
_atom_site_calc_flag
_atom_site_refinement_flags_posn
_atom_site_refinement_flags_adp
Bi1 Bi 0.11188(6) 0.35140(2) 0.51636(4) 0.00783(11) Uani 1 1 d . .
Bi2 Bi 0.59101(7) 0.43174(2) 0.47360(4) 0.00891(12) Uani 1 1 d . .
I1 I -0.07834(13) 0.27855(3) 0.40358(7) 0.01152(19) Uani 1 1 d . .
I4 I 0.40090(12) 0.34101(3) 0.40219(6) 0.01117(18) Uani 1 1 d . .
I3 I -0.17007(12) 0.36635(3) 0.63125(6) 0.01117(18) Uani 1 1 d . .
I5 I 0.31221(13) 0.43574(3) 0.60160(7) 0.01084(19) Uani 1 1 d . .
I2 I 0.30286(13) 0.30189(3) 0.68517(7) 0.01411(19) Uani 1 1 d . .
I6 I 0.86502(12) 0.41393(3) 0.35114(6) 0.01120(18) Uani 1 1 d . .
I8 I 0.77915(14) 0.50011(3) 0.59728(7) 0.0153(2) Uani 1 1 d . .
I7 I 0.39672(14) 0.48302(3) 0.31388(7) 0.0177(2) Uani 1 1 d . .
S2 S 0.8043(5) 0.60670(11) 0.5374(3) 0.0111(7) Uani 1 1 d . .
S5 S 0.1543(5) 0.60463(12) 0.3508(3) 0.0117(7) Uani 1 1 d . .
S7 S 0.4072(5) 0.67456(11) 0.4835(2) 0.0092(6) Uani 1 1 d . .
S3 S 1.0434(5) 0.72755(11) 0.4981(3) 0.0132(7) Uani 1 1 d . .
S1 S 0.7859(5) 0.65983(12) 0.3675(3) 0.0128(7) Uani 1 1 d . .
S4 S 1.0592(5) 0.67795(11) 0.6734(3) 0.0121(7) Uani 1 1 d . .
S8 S 0.4311(5) 0.62284(11) 0.6564(2) 0.0116(7) Uani 1 1 d . .
S6 S 0.1743(5) 0.55315(11) 0.5235(3) 0.0128(7) Uani 1 1 d . .
C8 C 0.039(2) 0.5573(5) 0.3346(11) 0.016(3) Uani 1 1 d . .
H8 H -0.0264 0.5488 0.2731 0.019 Uiso 1 1 calc R U
C11 C 0.5422(19) 0.6930(5) 0.5923(10) 0.011(3) Uani 1 1 d . .
H11 H 0.6036 0.7184 0.5960 0.013 Uiso 1 1 calc R U
C10 C 0.3494(19) 0.6287(4) 0.5318(9) 0.009(3) Uani 1 1 d . .
C9 C 0.048(2) 0.5334(5) 0.4128(11) 0.016(3) Uani 1 1 d . .
H9 H -0.0100 0.5076 0.4086 0.019 Uiso 1 1 calc R U
C4 C 0.9747(19) 0.6831(5) 0.5482(10) 0.010(3) Uani 1 1 d . .
C7 C 0.2395(19) 0.5984(4) 0.4746(10) 0.008(2) Uani 1 1 d . .
C12 C 0.554(2) 0.6686(5) 0.6718(11) 0.015(3) Uani 1 1 d . .
H12 H 0.6257 0.6762 0.7325 0.017 Uiso 1 1 calc R U
C5 C 1.167(2) 0.7476(4) 0.6052(11) 0.013(3) Uani 1 1 d . .
H5 H 1.2262 0.7733 0.6076 0.016 Uiso 1 1 calc R U
C3 C 0.6722(19) 0.5897(5) 0.4269(11) 0.012(3) Uani 1 1 d . .
H3 H 0.6104 0.5643 0.4220 0.015 Uiso 1 1 calc R U
C6 C 1.177(2) 0.7248(5) 0.6871(12) 0.016(3) Uani 1 1 d . .
H6 H 1.2430 0.7339 0.7479 0.019 Uiso 1 1 calc R U
C2 C 0.661(2) 0.6138(4) 0.3490(11) 0.012(3) Uani 1 1 d . .
H2 H 0.5906 0.6064 0.2878 0.014 Uiso 1 1 calc R U
C1 C 0.867(2) 0.6528(4) 0.4918(10) 0.008(3) Uani 1 1 d . .

loop_
_atom_site_aniso_label
_atom_site_aniso_U_11
_atom_site_aniso_U_22
_atom_site_aniso_U_33
_atom_site_aniso_U_23
_atom_site_aniso_U_13
_atom_site_aniso_U_12
Bi1 0.0084(2) 0.0063(2) 0.0085(2) -0.00013(17) 0.00153(18) -0.00052(19)
Bi2 0.0096(2) 0.0066(2) 0.0103(2) 0.00099(18) 0.00197(18) -0.00037(19)
I1 0.0164(5) 0.0073(4) 0.0101(4) -0.0004(3) 0.0020(3) -0.0043(4)
I4 0.0118(4) 0.0113(4) 0.0113(4) -0.0031(3) 0.0045(3) -0.0033(4)
I3 0.0120(4) 0.0114(4) 0.0102(4) 0.0007(3) 0.0029(3) 0.0015(3)
I5 0.0117(5) 0.0082(4) 0.0131(4) -0.0035(3) 0.0039(4) -0.0026(3)
I2 0.0170(5) 0.0120(4) 0.0114(4) 0.0020(3) -0.0001(3) 0.0050(4)
I6 0.0116(4) 0.0109(4) 0.0108(4) 0.0020(3) 0.0022(3) 0.0013(3)
I8 0.0200(5) 0.0086(4) 0.0149(4) 0.0013(3) -0.0001(4) -0.0052(4)
I7 0.0216(5) 0.0167(5) 0.0135(4) 0.0035(4) 0.0019(4) 0.0091(4)
S2 0.0104(17) 0.0093(15) 0.0145(15) 0.0015(13) 0.0050(13) -0.0001(13)
S5 0.0131(17) 0.0111(15) 0.0103(15) -0.0017(13) 0.0019(13) -0.0005(13)
S7 0.0105(16) 0.0070(14) 0.0105(14) 0.0012(12) 0.0032(13) -0.0012(12)
S3 0.0158(18) 0.0082(15) 0.0156(16) 0.0008(13) 0.0041(14) -0.0019(13)
S1 0.0139(17) 0.0123(16) 0.0120(15) -0.0010(13) 0.0031(14) -0.0018(14)
S4 0.0143(17) 0.0103(16) 0.0120(15) 0.0000(13) 0.0038(13) -0.0006(13)
S8 0.0137(17) 0.0121(16) 0.0086(15) 0.0007(12) 0.0019(13) -0.0021(13)
S6 0.0147(17) 0.0073(15) 0.0159(16) 0.0014(13) 0.0029(14) -0.0012(13)
C8 0.013(7) 0.018(7) 0.016(7) -0.014(6) 0.005(6) -0.003(6)
C11 0.008(7) 0.012(7) 0.014(6) -0.005(5) 0.004(5) -0.001(5)
C10 0.011(7) 0.008(6) 0.007(6) 0.001(5) 0.001(5) 0.002(5)
C9 0.010(7) 0.012(7) 0.023(7) 0.002(6) -0.001(6) -0.003(6)
C4 0.006(6) 0.013(6) 0.013(6) -0.001(5) 0.005(5) 0.005(5)
C7 0.009(6) 0.004(6) 0.010(6) -0.002(5) 0.003(5) 0.001(5)
C12 0.009(7) 0.018(7) 0.015(6) -0.003(6) -0.001(5) 0.002(6)
C5 0.012(7) 0.005(6) 0.023(7) 0.000(6) 0.005(6) 0.001(5)
C3 0.003(6) 0.017(7) 0.016(6) -0.011(6) 0.001(5) -0.001(5)
C6 0.009(7) 0.019(8) 0.018(7) -0.002(6) 0.002(6) -0.001(6)
C2 0.009(7) 0.004(6) 0.023(7) -0.004(5) 0.004(6) 0.001(5)
C1 0.008(6) 0.005(6) 0.013(6) 0.002(5) 0.007(5) 0.001(5)

loop_
_atom_type_symbol
_atom_type_description
_atom_type_scat_dispersion_real
_atom_type_scat_dispersion_imag
_atom_type_scat_source
C C 0.0033 0.0016 'International Tables Vol C Tables 4.2.6.8 and 6.1.1.4'
H H 0.0000 0.0000 'International Tables Vol C Tables 4.2.6.8 and 6.1.1.4'
S S 0.1246 0.1234 'International Tables Vol C Tables 4.2.6.8 and 6.1.1.4'
I I -0.4742 1.8119 'International Tables Vol C Tables 4.2.6.8 and 6.1.1.4'
Bi Bi -4.1077 10.2566 'International Tables Vol C Tables 4.2.6.8 and 6.1.1.4'

loop_
_geom_angle_atom_site_label_1
_geom_angle_atom_site_label_2
_geom_angle_atom_site_label_3
_geom_angle
_geom_angle_site_symmetry_1
_geom_angle_site_symmetry_3
I2 Bi1 I1 95.55(3) . .
I2 Bi1 I3 85.74(3) . .
I1 Bi1 I3 95.11(3) . .
I2 Bi1 I4 95.26(3) . .
I1 Bi1 I4 87.47(3) . .
I3 Bi1 I4 177.13(3) . .
I2 Bi1 I5 92.80(3) . .
I1 Bi1 I5 170.33(3) . .
I3 Bi1 I5 90.36(3) . .
I4 Bi1 I5 86.91(3) . .
I2 Bi1 I6 170.89(3) . 1_455
I1 Bi1 I6 88.39(3) . 1_455
I3 Bi1 I6 85.74(3) . 1_455
I4 Bi1 I6 93.11(3) . 1_455
I5 Bi1 I6 84.07(3) . 1_455
I7 Bi2 I8 97.40(3) . .
I7 Bi2 I6 87.40(3) . .
I8 Bi2 I6 99.67(3) . .
I7 Bi2 I5 97.85(3) . .
I8 Bi2 I5 85.99(3) . .
I6 Bi2 I5 171.77(3) . .
I7 Bi2 I3 172.00(3) . 1_655
I8 Bi2 I3 87.50(3) . 1_655
I6 Bi2 I3 85.53(3) . 1_655
I5 Bi2 I3 88.77(3) . 1_655
I7 Bi2 I4 98.85(3) . .
I8 Bi2 I4 161.99(3) . .
I6 Bi2 I4 88.78(3) . .
I5 Bi2 I4 84.17(3) . .
I3 Bi2 I4 77.26(3) 1_655 .
Bi1 I4 Bi2 93.87(3) . .
Bi1 I3 Bi2 94.99(3) . 1_455
Bi2 I5 Bi1 94.68(3) . .
Bi2 I6 Bi1 93.65(3) . 1_655
C1 S2 C3 94.8(7) . .
C7 S5 C8 94.9(7) . .
C10 S7 C11 95.2(7) . .
C5 S3 C4 95.8(7) . .
C1 S1 C2 95.1(7) . .
C4 S4 C6 94.9(8) . .
C12 S8 C10 94.9(7) . .
C7 S6 C9 95.3(7) . .
C9 C8 S5 118.0(12) . .
C9 C8 H8 121.0 . .
S5 C8 H8 121.0 . .
C12 C11 S7 116.5(12) . .
C12 C11 H11 121.8 . .
S7 C11 H11 121.8 . .
C7 C10 S7 122.2(10) . .
C7 C10 S8 122.0(10) . .
S7 C10 S8 115.8(8) . .
C8 C9 S6 116.4(12) . .
C8 C9 H9 121.8 . .
S6 C9 H9 121.8 . .
C1 C4 S4 122.7(11) . .
C1 C4 S3 122.2(11) . .
S4 C4 S3 115.0(8) . .
C10 C7 S5 122.1(10) . .
C10 C7 S6 122.5(10) . .
S5 C7 S6 115.5(8) . .
C11 C12 S8 117.5(12) . .
C11 C12 H12 121.2 . .
S8 C12 H12 121.2 . .
C6 C5 S3 117.3(12) . .
C6 C5 H5 121.3 . .
S3 C5 H5 121.3 . .
C2 C3 S2 118.2(12) . .
C2 C3 H3 120.9 . .
S2 C3 H3 120.9 . .
C5 C6 S4 116.9(12) . .
C5 C6 H6 121.5 . .
S4 C6 H6 121.5 . .
C3 C2 S1 116.4(12) . .
C3 C2 H2 121.8 . .
S1 C2 H2 121.8 . .
C4 C1 S2 124.0(11) . .
C4 C1 S1 120.6(10) . .
S2 C1 S1 115.4(8) . .

loop_
_geom_bond_atom_site_label_1
_geom_bond_atom_site_label_2
_geom_bond_distance
_geom_bond_site_symmetry_2
Bi1 I2 2.9300(11) .
Bi1 I1 2.9807(10) .
Bi1 I3 3.0539(11) .
Bi1 I4 3.0735(11) .
Bi1 I5 3.1771(10) .
Bi1 I6 3.2864(10) 1_455
Bi2 I7 2.8825(11) .
Bi2 I8 2.9355(11) .
Bi2 I6 3.0958(11) .
Bi2 I5 3.1354(11) .
Bi2 I3 3.2590(11) 1_655
Bi2 I4 3.2781(11) .
I3 Bi2 3.2591(11) 1_455
I6 Bi1 3.2863(10) 1_655
S2 C1 1.721(14) .
S2 C3 1.724(14) .
S5 C7 1.722(14) .
S5 C8 1.732(16) .
S7 C10 1.717(14) .
S7 C11 1.730(15) .
S3 C5 1.700(16) .
S3 C4 1.725(15) .
S1 C1 1.727(14) .
S1 C2 1.733(15) .
S4 C4 1.736(15) .
S4 C6 1.726(16) .
S8 C12 1.717(16) .
S8 C10 1.728(14) .
S6 C7 1.725(14) .
S6 C9 1.739(16) .
C8 C9 1.33(2) .
C8 H8 0.9300 .
C11 C12 1.35(2) .
C11 H11 0.9300 .
C10 C7 1.397(19) .
C9 H9 0.9300 .
C4 C1 1.38(2) .
C12 H12 0.9300 .
C5 C6 1.36(2) .
C5 H5 0.9300 .
C3 C2 1.33(2) .
C3 H3 0.9300 .
C6 H6 0.9300 .
C2 H2 0.9300 .
